data_7119347
loop_
_publ_author_name
'Boteju, Kasuni C.'
'Ellern, Arkady'
'Sadow, Aaron D.'

_publ_section_title
;
 Homoleptic organolanthanide compounds supported by the
 bis(dimethylsilyl)benzyl ligand.
;
_journal_issue 4
_journal_name_full 'Chemical communications (Cambridge, England)'
_journal_page_first 716
_journal_page_last 719
_journal_paper_doi 10.1039/c6cc09304c
_journal_volume 53
_journal_year 2017
_chemical_formula_moiety 'C33 H57 Ce Si6'
_chemical_formula_sum 'C33 H57 Ce Si6'
_chemical_formula_weight 762.44
_space_group_crystal_system monoclinic
_space_group_IT_number 14
_space_group_name_Hall '-P 2ybc'
_space_group_name_H-M_alt 'P 1 21/c 1'
_symmetry_space_group_name_Hall '-P 2ybc'
_symmetry_space_group_name_H-M 'P 1 21/c 1'
_atom_sites_solution_hydrogens mixed
_audit_creation_method SHELXL-2014/7
_audit_update_record
;
2016-11-16 deposited with the CCDC.
2016-12-12 downloaded from the CCDC.
;
_cell_angle_alpha 90
_cell_angle_beta 116.0760(10)
_cell_angle_gamma 90
_cell_formula_units_Z 8
_cell_length_a 22.3238(15)
_cell_length_b 19.8412(13)
_cell_length_c 19.9211(13)
_cell_measurement_reflns_used 9946
_cell_measurement_temperature 173(2)
_cell_measurement_theta_max 27.4448
_cell_measurement_theta_min 2.2764
_cell_volume 7925.5(9)
_computing_cell_refinement 'SAINT V7.66A (Bruker AXS, 2013)'
_computing_data_collection 'APEX2 Suite (Bruker AXS, 2013)'
_computing_data_reduction 'SAINT V7.66A (Bruker AXS, 2013)'
_computing_molecular_graphics 'XSHELL (Bruker AXS, 2007)'
_computing_publication_material 'APEX2 Suite (Bruker AXS, 2013)'
_computing_structure_refinement 'SHELXL-2014/7 (Sheldrick, 2014)'
_computing_structure_solution 'SHELXS-2013 (Sheldrick, 2013)'
_diffrn_ambient_temperature 173(2)
_diffrn_measured_fraction_theta_full 1.000
_diffrn_measured_fraction_theta_max 0.990
_diffrn_measurement_device_type 'Bruker APEX-II CCD'
_diffrn_measurement_method ' full spere \w scans'
_diffrn_radiation_type MoK\a
_diffrn_radiation_wavelength 0.71073
_diffrn_reflns_av_R_equivalents 0.0485
_diffrn_reflns_av_unetI/netI 0.0420
_diffrn_reflns_Laue_measured_fraction_full 1.000
_diffrn_reflns_Laue_measured_fraction_max 0.990
_diffrn_reflns_limit_h_max 29
_diffrn_reflns_limit_h_min -29
_diffrn_reflns_limit_k_max 26
_diffrn_reflns_limit_k_min -25
_diffrn_reflns_limit_l_max 26
_diffrn_reflns_limit_l_min -26
_diffrn_reflns_number 79198
_diffrn_reflns_point_group_measured_fraction_full 1.000
_diffrn_reflns_point_group_measured_fraction_max 0.990
_diffrn_reflns_theta_full 25.242
_diffrn_reflns_theta_max 27.899
_diffrn_reflns_theta_min 1.015
_diffrn_source 'X-ray tuve'
_exptl_absorpt_coefficient_mu 1.350
_exptl_absorpt_correction_T_max 0.88
_exptl_absorpt_correction_T_min 0.75
_exptl_absorpt_correction_type multi-scan
_exptl_absorpt_process_details 'SADABS (Bruker, 2013)'
_exptl_crystal_colour orange
_exptl_crystal_density_diffrn 1.278
_exptl_crystal_description block
_exptl_crystal_F_000 3176
_exptl_crystal_size_max 0.310
_exptl_crystal_size_mid 0.120
_exptl_crystal_size_min 0.100
_refine_diff_density_max 0.635
_refine_diff_density_min -0.455
_refine_diff_density_rms 0.083
_refine_ls_extinction_method none
_refine_ls_goodness_of_fit_ref 1.037
_refine_ls_hydrogen_treatment mixed
_refine_ls_matrix_type full
_refine_ls_number_parameters 781
_refine_ls_number_reflns 18762
_refine_ls_number_restraints 0
_refine_ls_restrained_S_all 1.037
_refine_ls_R_factor_all 0.0506
_refine_ls_R_factor_gt 0.0306
_refine_ls_shift/su_max 0.003
_refine_ls_shift/su_mean 0.000
_refine_ls_structure_factor_coef Fsqd
_refine_ls_weighting_details 'w=1/[\s^2^(Fo^2^)+(0.0242P)^2^+6.1556P] where P=(Fo^2^+2Fc^2^)/3'
_refine_ls_weighting_scheme calc
_refine_ls_wR_factor_gt 0.0598
_refine_ls_wR_factor_ref 0.0713
_reflns_Friedel_coverage 0.000
_reflns_number_gt 14549
_reflns_number_total 18762
_reflns_threshold_expression 'I > 2\s(I)'
_cod_data_source_file c6cc09304c2.cif
_cod_data_source_block 4LaCSiHMe2Ph
_cod_database_code 7119347
_shelx_shelxl_version_number 2014/7
_shelx_space_group_comment
;
The symmetry employed for this shelxl refinement is uniquely defined
by the following loop, which should always be used as a source of
symmetry information in preference to the above space-group names.
They are only intended as comments.
;
_shelx_estimated_absorpt_t_min 0.680
_shelx_estimated_absorpt_t_max 0.877

loop_
_space_group_symop_operation_xyz
'x, y, z'
'-x, y+1/2, -z+1/2'
'-x, -y, -z'
'x, -y-1/2, z-1/2'

loop_
_atom_site_label
_atom_site_type_symbol
_atom_site_fract_x
_atom_site_fract_y
_atom_site_fract_z
_atom_site_U_iso_or_equiv
_atom_site_adp_type
_atom_site_occupancy
_atom_site_site_symmetry_order
_atom_site_calc_flag
_atom_site_refinement_flags_posn
_atom_site_refinement_flags_adp
Ce1 Ce 0.13892(2) 0.14952(2) 0.35984(2) 0.02222(4) Uani 1 1 d . .
Ce2 Ce 0.38947(2) 0.67475(2) 0.59094(2) 0.02117(4) Uani 1 1 d . .
C1 C 0.11860(15) 0.14827(14) 0.21951(16) 0.0297(6) Uani 1 1 d . .
C2 C -0.01154(19) 0.06380(18) 0.1570(2) 0.0586(11) Uani 1 1 d . .
H2A H -0.0203 0.0576 0.1047 0.088 Uiso 1 1 calc R U
H2B H -0.0537 0.0618 0.1611 0.088 Uiso 1 1 calc R U
H2C H 0.0183 0.0281 0.1876 0.088 Uiso 1 1 calc R U
C3 C -0.03010(17) 0.21240(19) 0.12772(19) 0.0496(9) Uani 1 1 d . .
H3A H -0.0166 0.2572 0.1500 0.074 Uiso 1 1 calc R U
H3B H -0.0754 0.2026 0.1211 0.074 Uiso 1 1 calc R U
H3C H -0.0291 0.2113 0.0790 0.074 Uiso 1 1 calc R U
C4 C 0.2347(2) 0.0855(2) 0.1906(2) 0.0605(11) Uani 1 1 d . .
H4A H 0.2463 0.1308 0.1806 0.091 Uiso 1 1 calc R U
H4B H 0.2428 0.0529 0.1585 0.091 Uiso 1 1 calc R U
H4C H 0.2622 0.0740 0.2431 0.091 Uiso 1 1 calc R U
C5 C 0.0968(2) 0.0938(2) 0.06637(19) 0.0686(13) Uani 1 1 d . .
H5A H 0.0497 0.0833 0.0512 0.103 Uiso 1 1 calc R U
H5B H 0.1147 0.0631 0.0411 0.103 Uiso 1 1 calc R U
H5C H 0.1009 0.1404 0.0526 0.103 Uiso 1 1 calc R U
C6 C 0.15926(15) 0.21108(14) 0.23941(15) 0.0266(6) Uani 1 1 d . .
C7 C 0.22656(15) 0.20874(16) 0.29280(17) 0.0337(7) Uani 1 1 d . .
H7 H 0.2449 0.1668 0.3155 0.040 Uiso 1 1 calc R U
C8 C 0.26723(16) 0.26572(18) 0.31348(19) 0.0404(8) Uani 1 1 d . .
H8 H 0.3127 0.2618 0.3487 0.048 Uiso 1 1 calc R U
C9 C 0.24190(18) 0.32741(17) 0.2833(2) 0.0444(8) Uani 1 1 d . .
H9 H 0.2695 0.3663 0.2971 0.053 Uiso 1 1 calc R U
C10 C 0.17552(19) 0.33195(16) 0.2323(2) 0.0443(8) Uani 1 1 d . .
H10 H 0.1574 0.3745 0.2112 0.053 Uiso 1 1 calc R U
C11 C 0.13512(16) 0.27563(15) 0.21167(17) 0.0347(7) Uani 1 1 d . .
H11 H 0.0894 0.2807 0.1775 0.042 Uiso 1 1 calc R U
C12 C 0.07826(15) 0.24695(15) 0.39771(16) 0.0308(7) Uani 1 1 d . .
C13 C 0.01549(18) 0.1708(2) 0.4962(2) 0.0536(10) Uani 1 1 d . .
H13A H 0.0578 0.1538 0.5349 0.080 Uiso 1 1 calc R U
H13B H -0.0200 0.1382 0.4880 0.080 Uiso 1 1 calc R U
H13C H 0.0047 0.2139 0.5124 0.080 Uiso 1 1 calc R U
C14 C -0.06340(17) 0.1828(2) 0.3285(2) 0.0631(12) Uani 1 1 d . .
H14A H -0.0921 0.2127 0.3407 0.095 Uiso 1 1 calc R U
H14B H -0.0813 0.1369 0.3211 0.095 Uiso 1 1 calc R U
H14C H -0.0619 0.1985 0.2826 0.095 Uiso 1 1 calc R U
C15 C -0.0288(2) 0.3569(2) 0.3670(3) 0.0715(13) Uani 1 1 d . .
H15A H -0.0627 0.3224 0.3588 0.107 Uiso 1 1 calc R U
H15B H -0.0497 0.3965 0.3362 0.107 Uiso 1 1 calc R U
H15C H -0.0078 0.3699 0.4199 0.107 Uiso 1 1 calc R U
C16 C 0.0935(2) 0.39428(19) 0.3513(3) 0.0752(14) Uani 1 1 d . .
H16A H 0.1193 0.4047 0.4045 0.113 Uiso 1 1 calc R U
H16B H 0.0673 0.4338 0.3253 0.113 Uiso 1 1 calc R U
H16C H 0.1239 0.3820 0.3297 0.113 Uiso 1 1 calc R U
C17 C 0.14688(14) 0.25793(13) 0.45694(16) 0.0275(6) Uani 1 1 d . .
C18 C 0.19708(15) 0.28029(14) 0.43745(17) 0.0321(7) Uani 1 1 d . .
H18 H 0.1860 0.2880 0.3863 0.038 Uiso 1 1 calc R U
C19 C 0.26214(16) 0.29139(15) 0.49033(18) 0.0376(7) Uani 1 1 d . .
H19 H 0.2943 0.3077 0.4751 0.045 Uiso 1 1 calc R U
C20 C 0.28048(17) 0.27882(15) 0.56496(18) 0.0407(8) Uani 1 1 d . .
H20 H 0.3249 0.2870 0.6014 0.049 Uiso 1 1 calc R U
C21 C 0.23327(17) 0.25418(15) 0.58588(17) 0.0375(8) Uani 1 1 d . .
H21 H 0.2458 0.2442 0.6370 0.045 Uiso 1 1 calc R U
C22 C 0.16805(15) 0.24383(15) 0.53362(16) 0.0322(7) Uani 1 1 d . .
H22 H 0.1367 0.2268 0.5496 0.039 Uiso 1 1 calc R U
C23 C 0.17578(14) 0.04056(14) 0.44675(15) 0.0257(6) Uani 1 1 d . .
C24 C 0.03536(18) -0.0322(2) 0.3680(2) 0.0565(10) Uani 1 1 d . .
H24A H 0.0399 -0.0680 0.4039 0.085 Uiso 1 1 calc R U
H24B H 0.0045 -0.0468 0.3176 0.085 Uiso 1 1 calc R U
H24C H 0.0180 0.0086 0.3810 0.085 Uiso 1 1 calc R U
C25 C 0.1497(2) -0.09633(18) 0.3536(2) 0.0598(11) Uani 1 1 d . .
H25A H 0.1692 -0.0897 0.3185 0.090 Uiso 1 1 calc R U
H25B H 0.1125 -0.1282 0.3322 0.090 Uiso 1 1 calc R U
H25C H 0.1838 -0.1143 0.4008 0.090 Uiso 1 1 calc R U
C26 C 0.25425(18) -0.01397(18) 0.60466(19) 0.0502(9) Uani 1 1 d . .
H26A H 0.2491 -0.0602 0.5856 0.075 Uiso 1 1 calc R U
H26B H 0.2571 -0.0144 0.6552 0.075 Uiso 1 1 calc R U
H26C H 0.2951 0.0057 0.6061 0.075 Uiso 1 1 calc R U
C27 C 0.10647(18) 0.0005(2) 0.5488(2) 0.0520(9) Uani 1 1 d . .
H27A H 0.0663 0.0253 0.5158 0.078 Uiso 1 1 calc R U
H27B H 0.1125 0.0037 0.6004 0.078 Uiso 1 1 calc R U
H27C H 0.1017 -0.0470 0.5336 0.078 Uiso 1 1 calc R U
C28 C 0.23874(13) 0.06073(14) 0.44482(15) 0.0255(6) Uani 1 1 d . .
C29 C 0.27629(14) 0.11613(15) 0.48873(16) 0.0296(6) Uani 1 1 d . .
H29 H 0.2608 0.1387 0.5201 0.035 Uiso 1 1 calc R U
C30 C 0.33432(15) 0.13811(16) 0.48731(18) 0.0359(7) Uani 1 1 d . .
H30 H 0.3582 0.1747 0.5184 0.043 Uiso 1 1 calc R U
C31 C 0.35830(16) 0.10786(17) 0.44148(19) 0.0401(8) Uani 1 1 d . .
H31 H 0.3989 0.1222 0.4415 0.048 Uiso 1 1 calc R U
C32 C 0.32139(17) 0.05615(17) 0.39564(19) 0.0420(8) Uani 1 1 d . .
H32 H 0.3367 0.0353 0.3631 0.050 Uiso 1 1 calc R U
C33 C 0.26267(16) 0.03372(15) 0.39561(17) 0.0338(7) Uani 1 1 d . .
H33 H 0.2378 -0.0007 0.3616 0.041 Uiso 1 1 calc R U
C34 C 0.43361(13) 0.78730(13) 0.56061(14) 0.0225(6) Uani 1 1 d . .
C35 C 0.57716(16) 0.81099(18) 0.70526(18) 0.0456(9) Uani 1 1 d . .
H35A H 0.5973 0.7688 0.6996 0.068 Uiso 1 1 calc R U
H35B H 0.5931 0.8211 0.7585 0.068 Uiso 1 1 calc R U
H35C H 0.5898 0.8477 0.6811 0.068 Uiso 1 1 calc R U
C36 C 0.45106(19) 0.87099(17) 0.69843(19) 0.0468(9) Uani 1 1 d . .
H36A H 0.4655 0.9147 0.6878 0.070 Uiso 1 1 calc R U
H36B H 0.4680 0.8654 0.7526 0.070 Uiso 1 1 calc R U
H36C H 0.4022 0.8691 0.6748 0.070 Uiso 1 1 calc R U
C37 C 0.33699(16) 0.85236(16) 0.40760(17) 0.0393(8) Uani 1 1 d . .
H37A H 0.3634 0.8333 0.3839 0.059 Uiso 1 1 calc R U
H37B H 0.3184 0.8958 0.3844 0.059 Uiso 1 1 calc R U
H37C H 0.3006 0.8214 0.4011 0.059 Uiso 1 1 calc R U
C38 C 0.45525(17) 0.92871(16) 0.51499(19) 0.0453(9) Uani 1 1 d . .
H38A H 0.4867 0.9359 0.5674 0.068 Uiso 1 1 calc R U
H38B H 0.4330 0.9713 0.4931 0.068 Uiso 1 1 calc R U
H38C H 0.4794 0.9122 0.4874 0.068 Uiso 1 1 calc R U
C39 C 0.45555(13) 0.74269(13) 0.51500(14) 0.0219(6) Uani 1 1 d . .
C40 C 0.52241(14) 0.73120(14) 0.52961(16) 0.0274(6) Uani 1 1 d . .
H40 H 0.5569 0.7534 0.5707 0.033 Uiso 1 1 calc R U
C41 C 0.53926(15) 0.68863(15) 0.48585(17) 0.0335(7) Uani 1 1 d . .
H41 H 0.5849 0.6827 0.4969 0.040 Uiso 1 1 calc R U
C42 C 0.49087(16) 0.65443(15) 0.42609(17) 0.0343(7) Uani 1 1 d . .
H42 H 0.5030 0.6248 0.3967 0.041 Uiso 1 1 calc R U
C43 C 0.42489(15) 0.66403(14) 0.40998(16) 0.0303(7) Uani 1 1 d . .
H43 H 0.3911 0.6414 0.3686 0.036 Uiso 1 1 calc R U
C44 C 0.40741(14) 0.70676(14) 0.45401(15) 0.0254(6) Uani 1 1 d . .
H44 H 0.3616 0.7119 0.4426 0.030 Uiso 1 1 calc R U
C45 C 0.47737(13) 0.58912(14) 0.68783(14) 0.0236(6) Uani 1 1 d . .
C46 C 0.41208(18) 0.53879(17) 0.79462(18) 0.0437(8) Uani 1 1 d . .
H46A H 0.3699 0.5219 0.7556 0.066 Uiso 1 1 calc R U
H46B H 0.4047 0.5565 0.8363 0.066 Uiso 1 1 calc R U
H46C H 0.4446 0.5020 0.8124 0.066 Uiso 1 1 calc R U
C47 C 0.49519(16) 0.66305(17) 0.83639(17) 0.0402(8) Uani 1 1 d . .
H47A H 0.5317 0.6369 0.8741 0.060 Uiso 1 1 calc R U
H47B H 0.4668 0.6809 0.8583 0.060 Uiso 1 1 calc R U
H47C H 0.5136 0.7005 0.8193 0.060 Uiso 1 1 calc R U
C48 C 0.62265(15) 0.63555(17) 0.79926(18) 0.0406(8) Uani 1 1 d . .
H48A H 0.6079 0.6817 0.8013 0.061 Uiso 1 1 calc R U
H48B H 0.6684 0.6363 0.8045 0.061 Uiso 1 1 calc R U
H48C H 0.6212 0.6090 0.8400 0.061 Uiso 1 1 calc R U
C49 C 0.60158(16) 0.51174(16) 0.70477(17) 0.0382(8) Uani 1 1 d . .
H49A H 0.6070 0.4856 0.7488 0.057 Uiso 1 1 calc R U
H49B H 0.6450 0.5171 0.7043 0.057 Uiso 1 1 calc R U
H49C H 0.5711 0.4880 0.6594 0.057 Uiso 1 1 calc R U
C50 C 0.44022(13) 0.54300(13) 0.62400(15) 0.0240(6) Uani 1 1 d . .
C51 C 0.39439(15) 0.49319(15) 0.62283(17) 0.0336(7) Uani 1 1 d . .
H51 H 0.3879 0.4864 0.6664 0.040 Uiso 1 1 calc R U
C52 C 0.35883(16) 0.45424(15) 0.56051(18) 0.0395(8) Uani 1 1 d . .
H52 H 0.3282 0.4216 0.5619 0.047 Uiso 1 1 calc R U
C53 C 0.36698(16) 0.46188(16) 0.49614(18) 0.0400(8) Uani 1 1 d . .
H53 H 0.3428 0.4344 0.4537 0.048 Uiso 1 1 calc R U
C54 C 0.41058(16) 0.50991(16) 0.49451(17) 0.0362(7) Uani 1 1 d . .
H54 H 0.4167 0.5156 0.4506 0.043 Uiso 1 1 calc R U
C55 C 0.44587(15) 0.55019(14) 0.55641(15) 0.0291(6) Uani 1 1 d . .
H55 H 0.4748 0.5838 0.5533 0.035 Uiso 1 1 calc R U
C56 C 0.26693(14) 0.68374(15) 0.57013(15) 0.0287(6) Uani 1 1 d . .
C57 C 0.14907(18) 0.5904(2) 0.5405(2) 0.0599(11) Uani 1 1 d . .
H57A H 0.1209 0.6307 0.5277 0.090 Uiso 1 1 calc R U
H57B H 0.1315 0.5568 0.5633 0.090 Uiso 1 1 calc R U
H57C H 0.1492 0.5716 0.4951 0.090 Uiso 1 1 calc R U
C58 C 0.23476(19) 0.6297(2) 0.69943(19) 0.0535(10) Uani 1 1 d . .
H58A H 0.2794 0.6431 0.7362 0.080 Uiso 1 1 calc R U
H58B H 0.2213 0.5886 0.7165 0.080 Uiso 1 1 calc R U
H58C H 0.2030 0.6659 0.6937 0.080 Uiso 1 1 calc R U
C59 C 0.1682(2) 0.7987(2) 0.5623(3) 0.0693(12) Uani 1 1 d . .
H59A H 0.1478 0.8005 0.5076 0.104 Uiso 1 1 calc R U
H59B H 0.1672 0.8437 0.5821 0.104 Uiso 1 1 calc R U
H59C H 0.1434 0.7671 0.5784 0.104 Uiso 1 1 calc R U
C60 C 0.2982(2) 0.7859(2) 0.7008(2) 0.0658(12) Uani 1 1 d . .
H60A H 0.2735 0.7629 0.7244 0.099 Uiso 1 1 calc R U
H60B H 0.2988 0.8345 0.7100 0.099 Uiso 1 1 calc R U
H60C H 0.3441 0.7689 0.7221 0.099 Uiso 1 1 calc R U
C61 C 0.25200(13) 0.67294(14) 0.49081(15) 0.0268(6) Uani 1 1 d . .
C62 C 0.26899(15) 0.61135(15) 0.46768(16) 0.0342(7) Uani 1 1 d . .
H62 H 0.2892 0.5769 0.5038 0.041 Uiso 1 1 calc R U
C63 C 0.25724(16) 0.59927(17) 0.39412(17) 0.0400(8) Uani 1 1 d . .
H63 H 0.2687 0.5569 0.3808 0.048 Uiso 1 1 calc R U
C64 C 0.22915(16) 0.64830(18) 0.34069(17) 0.0408(8) Uani 1 1 d . .
H64 H 0.2204 0.6400 0.2902 0.049 Uiso 1 1 calc R U
C65 C 0.21391(15) 0.70954(17) 0.36142(17) 0.0377(8) Uani 1 1 d . .
H65 H 0.1950 0.7439 0.3249 0.045 Uiso 1 1 calc R U
C66 C 0.22549(14) 0.72229(15) 0.43446(16) 0.0310(7) Uani 1 1 d . .
H66 H 0.2152 0.7656 0.4469 0.037 Uiso 1 1 calc R U
Si1 Si 0.02870(4) 0.14776(5) 0.19069(5) 0.0358(2) Uani 1 1 d . .
H1S H 0.0273(15) 0.1558(15) 0.2635(17) 0.043 Uiso 1 1 d . U
Si2 Si 0.14522(6) 0.08341(5) 0.17065(5) 0.0436(2) Uani 1 1 d . .
H2S H 0.1307(16) 0.0182(16) 0.1889(18) 0.052 Uiso 1 1 d . U
Si3 Si 0.02308(4) 0.18344(5) 0.40716(5) 0.0379(2) Uani 1 1 d . .
H3S H 0.0550(15) 0.1195(16) 0.3994(17) 0.045 Uiso 1 1 d . U
Si4 Si 0.03616(6) 0.32231(5) 0.34071(5) 0.0500(3) Uani 1 1 d . .
H4S H 0.0009(17) 0.3082(17) 0.2611(19) 0.060 Uiso 1 1 d . U
Si5 Si 0.11875(4) -0.01394(4) 0.37128(5) 0.03164(19) Uani 1 1 d . .
H5S H 0.1049(14) 0.0283(15) 0.3092(16) 0.038 Uiso 1 1 d . U
Si6 Si 0.18088(4) 0.03737(4) 0.54193(5) 0.03219(19) Uani 1 1 d . .
H6S H 0.1859(15) 0.1009(15) 0.5730(16) 0.039 Uiso 1 1 d . U
Si7 Si 0.48425(4) 0.80212(4) 0.66050(4) 0.02851(18) Uani 1 1 d . .
H7S H 0.4739(14) 0.7397(14) 0.6951(15) 0.034 Uiso 1 1 d . U
Si8 Si 0.39138(4) 0.86497(4) 0.50940(5) 0.02719(17) Uani 1 1 d . .
H8S H 0.3508(14) 0.8934(14) 0.5385(15) 0.033 Uiso 1 1 d . U
Si9 Si 0.44466(4) 0.60759(4) 0.75545(4) 0.02582(17) Uani 1 1 d . .
H9S H 0.3851(14) 0.6486(14) 0.7092(15) 0.031 Uiso 1 1 d . U
Si10 Si 0.56648(4) 0.59673(4) 0.70807(4) 0.02696(17) Uani 1 1 d . .
H10S H 0.5744(14) 0.6338(14) 0.6554(16) 0.032 Uiso 1 1 d . U
Si11 Si 0.23581(4) 0.61338(5) 0.60777(5) 0.0353(2) Uani 1 1 d . .
H11S H 0.2716(15) 0.5545(15) 0.6184(17) 0.042 Uiso 1 1 d . U
Si12 Si 0.25697(4) 0.76979(5) 0.59835(5) 0.0361(2) Uani 1 1 d . .
H12 H 0.2844(15) 0.8143(15) 0.5654(17) 0.043 Uiso 1 1 d . U

loop_
_atom_site_aniso_label
_atom_site_aniso_U_11
_atom_site_aniso_U_22
_atom_site_aniso_U_33
_atom_site_aniso_U_23
_atom_site_aniso_U_13
_atom_site_aniso_U_12
Ce1 0.02117(8) 0.02314(8) 0.02086(8) 0.00110(6) 0.00788(6) 0.00167(6)
Ce2 0.02262(8) 0.02179(8) 0.01940(8) 0.00092(6) 0.00950(6) -0.00243(6)
C1 0.0375(17) 0.0260(15) 0.0258(15) 0.0000(12) 0.0141(13) -0.0020(13)
C2 0.054(2) 0.050(2) 0.044(2) 0.0069(17) -0.0035(18) -0.0234(19)
C3 0.0365(19) 0.055(2) 0.044(2) 0.0084(17) 0.0054(16) -0.0028(17)
C4 0.091(3) 0.052(2) 0.061(3) 0.0005(19) 0.055(3) 0.017(2)
C5 0.116(4) 0.060(3) 0.035(2) -0.0097(18) 0.037(2) -0.013(3)
C6 0.0352(16) 0.0251(15) 0.0246(14) -0.0004(11) 0.0180(13) -0.0002(12)
C7 0.0331(17) 0.0351(17) 0.0368(17) -0.0009(13) 0.0189(15) 0.0029(13)
C8 0.0302(17) 0.052(2) 0.0435(19) -0.0080(16) 0.0203(16) -0.0064(15)
C9 0.046(2) 0.0384(19) 0.060(2) -0.0100(17) 0.0329(19) -0.0177(16)
C10 0.062(2) 0.0262(17) 0.053(2) 0.0034(15) 0.033(2) -0.0018(16)
C11 0.0374(18) 0.0324(17) 0.0340(17) 0.0056(13) 0.0154(15) 0.0004(14)
C12 0.0283(16) 0.0356(17) 0.0269(15) 0.0018(12) 0.0108(13) 0.0106(13)
C13 0.039(2) 0.082(3) 0.050(2) -0.002(2) 0.0293(18) -0.0034(19)
C14 0.0270(19) 0.101(3) 0.053(2) -0.003(2) 0.0101(18) 0.003(2)
C15 0.044(2) 0.071(3) 0.087(3) -0.010(2) 0.017(2) 0.028(2)
C16 0.105(4) 0.044(2) 0.103(4) 0.033(2) 0.069(3) 0.040(2)
C17 0.0296(16) 0.0196(14) 0.0297(15) -0.0014(11) 0.0097(13) 0.0071(12)
C18 0.0370(17) 0.0270(16) 0.0296(16) -0.0015(12) 0.0122(14) 0.0008(13)
C19 0.0389(18) 0.0292(17) 0.0425(19) -0.0038(14) 0.0157(16) -0.0079(14)
C20 0.0377(19) 0.0298(17) 0.0383(19) -0.0078(14) 0.0017(15) -0.0047(14)
C21 0.046(2) 0.0277(16) 0.0278(16) -0.0002(13) 0.0062(15) 0.0041(14)
C22 0.0364(17) 0.0290(16) 0.0306(16) -0.0008(12) 0.0142(14) 0.0023(13)
C23 0.0241(14) 0.0265(15) 0.0259(15) 0.0032(11) 0.0104(12) 0.0007(11)
C24 0.045(2) 0.059(3) 0.062(3) -0.010(2) 0.021(2) -0.0233(19)
C25 0.065(3) 0.035(2) 0.070(3) -0.0147(18) 0.022(2) -0.0062(18)
C26 0.050(2) 0.051(2) 0.0366(19) 0.0117(16) 0.0075(17) -0.0011(17)
C27 0.054(2) 0.063(2) 0.050(2) 0.0087(18) 0.0324(19) -0.0018(19)
C28 0.0234(14) 0.0236(14) 0.0267(15) 0.0077(11) 0.0085(12) 0.0081(11)
C29 0.0271(15) 0.0324(16) 0.0269(15) 0.0005(12) 0.0097(13) 0.0034(12)
C30 0.0235(15) 0.0367(18) 0.0386(18) 0.0064(14) 0.0055(14) 0.0009(13)
C31 0.0269(17) 0.042(2) 0.052(2) 0.0155(16) 0.0173(16) 0.0070(14)
C32 0.045(2) 0.042(2) 0.051(2) 0.0109(16) 0.0315(18) 0.0163(16)
C33 0.0386(18) 0.0270(16) 0.0384(18) 0.0002(13) 0.0194(15) 0.0038(13)
C34 0.0238(14) 0.0224(14) 0.0222(14) 0.0028(11) 0.0108(12) -0.0004(11)
C35 0.041(2) 0.057(2) 0.0304(18) -0.0025(15) 0.0080(16) -0.0063(16)
C36 0.062(2) 0.044(2) 0.043(2) -0.0156(16) 0.0306(19) -0.0071(17)
C37 0.0349(18) 0.0330(17) 0.0406(19) 0.0134(14) 0.0081(15) 0.0042(14)
C38 0.044(2) 0.0356(19) 0.047(2) 0.0121(15) 0.0112(17) -0.0095(15)
C39 0.0253(14) 0.0209(14) 0.0218(13) 0.0049(10) 0.0125(12) 0.0000(11)
C40 0.0251(15) 0.0268(15) 0.0297(15) 0.0006(12) 0.0115(13) -0.0001(12)
C41 0.0285(16) 0.0370(18) 0.0404(18) 0.0048(14) 0.0201(15) 0.0059(13)
C42 0.0431(19) 0.0350(17) 0.0340(17) 0.0001(13) 0.0255(15) 0.0057(14)
C43 0.0366(17) 0.0307(17) 0.0238(15) -0.0006(12) 0.0136(13) 0.0008(13)
C44 0.0259(15) 0.0287(15) 0.0232(14) 0.0040(11) 0.0124(12) 0.0019(12)
C45 0.0226(14) 0.0263(15) 0.0203(14) -0.0028(11) 0.0080(12) -0.0020(11)
C46 0.064(2) 0.0405(19) 0.0354(18) 0.0021(15) 0.0300(18) -0.0071(17)
C47 0.0399(19) 0.054(2) 0.0289(17) -0.0093(14) 0.0173(15) -0.0045(16)
C48 0.0267(16) 0.045(2) 0.0422(19) -0.0082(15) 0.0076(15) -0.0046(14)
C49 0.0327(17) 0.047(2) 0.0327(17) -0.0051(14) 0.0127(14) 0.0058(15)
C50 0.0225(14) 0.0210(14) 0.0246(14) -0.0008(11) 0.0068(12) 0.0055(11)
C51 0.0358(17) 0.0300(16) 0.0348(17) -0.0042(13) 0.0154(14) -0.0035(13)
C52 0.0403(19) 0.0261(16) 0.046(2) -0.0037(14) 0.0135(16) -0.0039(14)
C53 0.0433(19) 0.0284(17) 0.0348(18) -0.0099(13) 0.0047(15) 0.0054(14)
C54 0.0447(19) 0.0352(18) 0.0270(16) -0.0054(13) 0.0142(15) 0.0080(15)
C55 0.0316(16) 0.0282(15) 0.0272(15) -0.0001(12) 0.0124(13) 0.0028(12)
C56 0.0247(15) 0.0359(17) 0.0242(14) 0.0000(12) 0.0097(12) 0.0052(12)
C57 0.049(2) 0.070(3) 0.050(2) 0.011(2) 0.0115(19) -0.017(2)
C58 0.053(2) 0.073(3) 0.039(2) 0.0062(18) 0.0250(18) -0.001(2)
C59 0.058(3) 0.064(3) 0.087(3) -0.005(2) 0.033(2) 0.025(2)
C60 0.074(3) 0.062(3) 0.064(3) -0.023(2) 0.033(2) 0.004(2)
C61 0.0191(14) 0.0317(16) 0.0267(15) 0.0010(12) 0.0075(12) 0.0005(12)
C62 0.0365(17) 0.0344(17) 0.0254(15) 0.0033(13) 0.0077(14) 0.0046(14)
C63 0.0426(19) 0.0407(19) 0.0311(17) -0.0095(14) 0.0109(15) -0.0017(15)
C64 0.0362(18) 0.057(2) 0.0225(16) -0.0016(15) 0.0070(14) -0.0036(16)
C65 0.0296(17) 0.047(2) 0.0308(17) 0.0127(14) 0.0079(14) 0.0003(14)
C66 0.0232(15) 0.0331(17) 0.0343(17) 0.0060(13) 0.0105(13) -0.0007(12)
Si1 0.0340(5) 0.0404(5) 0.0240(4) 0.0025(4) 0.0044(4) -0.0089(4)
Si2 0.0756(7) 0.0280(5) 0.0361(5) -0.0030(4) 0.0326(5) -0.0016(5)
Si3 0.0228(4) 0.0563(6) 0.0346(5) -0.0016(4) 0.0125(4) 0.0058(4)
Si4 0.0575(7) 0.0505(6) 0.0334(5) 0.0048(4) 0.0123(5) 0.0328(5)
Si5 0.0341(5) 0.0271(4) 0.0294(4) 0.0018(3) 0.0100(4) -0.0043(3)
Si6 0.0402(5) 0.0288(4) 0.0300(4) 0.0011(3) 0.0176(4) -0.0014(4)
Si7 0.0364(5) 0.0264(4) 0.0246(4) -0.0029(3) 0.0151(4) -0.0067(3)
Si8 0.0290(4) 0.0221(4) 0.0338(4) 0.0045(3) 0.0169(4) 0.0016(3)
Si9 0.0274(4) 0.0292(4) 0.0203(4) 0.0019(3) 0.0100(3) -0.0005(3)
Si10 0.0249(4) 0.0307(4) 0.0242(4) 0.0024(3) 0.0098(3) -0.0027(3)
Si11 0.0335(5) 0.0414(5) 0.0294(5) 0.0071(4) 0.0124(4) 0.0050(4)
Si12 0.0315(5) 0.0385(5) 0.0470(5) -0.0100(4) 0.0251(4) -0.0057(4)

loop_
_atom_type_symbol
_atom_type_description
_atom_type_scat_dispersion_real
_atom_type_scat_dispersion_imag
_atom_type_scat_source
C C 0.0033 0.0016 'International Tables Vol C Tables 4.2.6.8 and 6.1.1.4'
H H 0.0000 0.0000 'International Tables Vol C Tables 4.2.6.8 and 6.1.1.4'
Si Si 0.0817 0.0704 'International Tables Vol C Tables 4.2.6.8 and 6.1.1.4'
Ce Ce -0.2486 2.6331 'International Tables Vol C Tables 4.2.6.8 and 6.1.1.4'

loop_
_geom_angle_atom_site_label_1
_geom_angle_atom_site_label_2
_geom_angle_atom_site_label_3
_geom_angle
C1 Ce1 C12 116.00(9)
C1 Ce1 C23 122.90(9)
C12 Ce1 C23 117.20(9)
C1 Ce1 H1S 60.9(7)
C12 Ce1 H1S 73.0(7)
C23 Ce1 H1S 118.7(7)
C1 Ce1 H3S 123.5(7)
C12 Ce1 H3S 61.2(7)
C23 Ce1 H3S 69.4(7)
H1S Ce1 H3S 65.7(10)
C1 Ce1 H5S 72.1(6)
C12 Ce1 H5S 133.5(6)
C23 Ce1 H5S 56.8(6)
H1S Ce1 H5S 73.3(10)
H3S Ce1 H5S 76.2(10)
C56 Ce2 C34 112.53(9)
C56 Ce2 C39 129.44(8)
C34 Ce2 C39 31.21(8)
C56 Ce2 Si9 95.49(6)
C34 Ce2 Si9 124.79(6)
C39 Ce2 Si9 132.18(5)
C56 Ce2 H7S 117.5(7)
C34 Ce2 H7S 61.5(7)
C39 Ce2 H7S 79.5(7)
Si9 Ce2 H7S 63.5(7)
C56 Ce2 H9S 71.5(7)
C34 Ce2 H9S 125.4(6)
C39 Ce2 H9S 148.3(7)
Si9 Ce2 H9S 25.8(7)
H7S Ce2 H9S 69.0(9)
C6 C1 Si1 123.0(2)
C6 C1 Si2 114.9(2)
Si1 C1 Si2 112.99(16)
C6 C1 Ce1 84.77(16)
Si1 C1 Ce1 89.22(11)
Si2 C1 Ce1 128.12(14)
Si1 C2 H2A 109.5
Si1 C2 H2B 109.5
H2A C2 H2B 109.5
Si1 C2 H2C 109.5
H2A C2 H2C 109.5
H2B C2 H2C 109.5
Si1 C3 H3A 109.5
Si1 C3 H3B 109.5
H3A C3 H3B 109.5
Si1 C3 H3C 109.5
H3A C3 H3C 109.5
H3B C3 H3C 109.5
Si2 C4 H4A 109.5
Si2 C4 H4B 109.5
H4A C4 H4B 109.5
Si2 C4 H4C 109.5
H4A C4 H4C 109.5
H4B C4 H4C 109.5
Si2 C5 H5A 109.5
Si2 C5 H5B 109.5
H5A C5 H5B 109.5
Si2 C5 H5C 109.5
H5A C5 H5C 109.5
H5B C5 H5C 109.5
C11 C6 C7 115.1(3)
C11 C6 C1 125.1(3)
C7 C6 C1 119.8(3)
C8 C7 C6 122.4(3)
C8 C7 H7 118.8
C6 C7 H7 118.8
C9 C8 C7 120.3(3)
C9 C8 H8 119.8
C7 C8 H8 119.8
C8 C9 C10 118.8(3)
C8 C9 H9 120.6
C10 C9 H9 120.6
C11 C10 C9 121.0(3)
C11 C10 H10 119.5
C9 C10 H10 119.5
C10 C11 C6 122.2(3)
C10 C11 H11 118.9
C6 C11 H11 118.9
C17 C12 Si3 121.8(2)
C17 C12 Si4 115.8(2)
Si3 C12 Si4 115.70(16)
C17 C12 Ce1 81.69(15)
Si3 C12 Ce1 88.76(12)
Si4 C12 Ce1 126.54(14)
Si3 C13 H13A 109.5
Si3 C13 H13B 109.5
H13A C13 H13B 109.5
Si3 C13 H13C 109.5
H13A C13 H13C 109.5
H13B C13 H13C 109.5
Si3 C14 H14A 109.5
Si3 C14 H14B 109.5
H14A C14 H14B 109.5
Si3 C14 H14C 109.5
H14A C14 H14C 109.5
H14B C14 H14C 109.5
Si4 C15 H15A 109.5
Si4 C15 H15B 109.5
H15A C15 H15B 109.5
Si4 C15 H15C 109.5
H15A C15 H15C 109.5
H15B C15 H15C 109.5
Si4 C16 H16A 109.5
Si4 C16 H16B 109.5
H16A C16 H16B 109.5
Si4 C16 H16C 109.5
H16A C16 H16C 109.5
H16B C16 H16C 109.5
C18 C17 C22 115.5(3)
C18 C17 C12 119.7(3)
C22 C17 C12 124.7(3)
C19 C18 C17 122.3(3)
C19 C18 H18 118.8
C17 C18 H18 118.8
C20 C19 C18 120.4(3)
C20 C19 H19 119.8
C18 C19 H19 119.8
C19 C20 C21 119.0(3)
C19 C20 H20 120.5
C21 C20 H20 120.5
C20 C21 C22 121.0(3)
C20 C21 H21 119.5
C22 C21 H21 119.5
C21 C22 C17 121.7(3)
C21 C22 H22 119.2
C17 C22 H22 119.2
C28 C23 Si5 117.6(2)
C28 C23 Si6 113.9(2)
Si5 C23 Si6 121.84(15)
C28 C23 Ce1 77.81(15)
Si5 C23 Ce1 92.35(11)
Si6 C23 Ce1 123.79(13)
Si5 C24 H24A 109.5
Si5 C24 H24B 109.5
H24A C24 H24B 109.5
Si5 C24 H24C 109.5
H24A C24 H24C 109.5
H24B C24 H24C 109.5
Si5 C25 H25A 109.5
Si5 C25 H25B 109.5
H25A C25 H25B 109.5
Si5 C25 H25C 109.5
H25A C25 H25C 109.5
H25B C25 H25C 109.5
Si6 C26 H26A 109.5
Si6 C26 H26B 109.5
H26A C26 H26B 109.5
Si6 C26 H26C 109.5
H26A C26 H26C 109.5
H26B C26 H26C 109.5
Si6 C27 H27A 109.5
Si6 C27 H27B 109.5
H27A C27 H27B 109.5
Si6 C27 H27C 109.5
H27A C27 H27C 109.5
H27B C27 H27C 109.5
C33 C28 C29 114.8(3)
C33 C28 C23 124.7(3)
C29 C28 C23 120.2(3)
C30 C29 C28 122.4(3)
C30 C29 H29 118.8
C28 C29 H29 118.8
C29 C30 C31 121.1(3)
C29 C30 H30 119.5
C31 C30 H30 119.5
C32 C31 C30 117.9(3)
C32 C31 H31 121.0
C30 C31 H31 121.0
C31 C32 C33 122.0(3)
C31 C32 H32 119.0
C33 C32 H32 119.0
C32 C33 C28 121.7(3)
C32 C33 H33 119.2
C28 C33 H33 119.2
C39 C34 Si7 123.01(19)
C39 C34 Si8 112.29(18)
Si7 C34 Si8 112.66(14)
C39 C34 Ce2 83.83(15)
Si7 C34 Ce2 90.08(10)
Si8 C34 Ce2 133.03(13)
Si7 C35 H35A 109.5
Si7 C35 H35B 109.5
H35A C35 H35B 109.5
Si7 C35 H35C 109.5
H35A C35 H35C 109.5
H35B C35 H35C 109.5
Si7 C36 H36A 109.5
Si7 C36 H36B 109.5
H36A C36 H36B 109.5
Si7 C36 H36C 109.5
H36A C36 H36C 109.5
H36B C36 H36C 109.5
Si8 C37 H37A 109.5
Si8 C37 H37B 109.5
H37A C37 H37B 109.5
Si8 C37 H37C 109.5
H37A C37 H37C 109.5
H37B C37 H37C 109.5
Si8 C38 H38A 109.5
Si8 C38 H38B 109.5
H38A C38 H38B 109.5
Si8 C38 H38C 109.5
H38A C38 H38C 109.5
H38B C38 H38C 109.5
C40 C39 C44 115.7(2)
C40 C39 C34 124.8(2)
C44 C39 C34 119.5(2)
C40 C39 Ce2 123.95(18)
C44 C39 Ce2 80.98(15)
C34 C39 Ce2 64.96(13)
C41 C40 C39 121.8(3)
C41 C40 H40 119.1
C39 C40 H40 119.1
C40 C41 C42 121.2(3)
C40 C41 H41 119.4
C42 C41 H41 119.4
C43 C42 C41 118.9(3)
C43 C42 H42 120.5
C41 C42 H42 120.5
C42 C43 C44 120.3(3)
C42 C43 H43 119.8
C44 C43 H43 119.8
C43 C44 C39 122.1(3)
C43 C44 H44 118.9
C39 C44 H44 118.9
C50 C45 Si9 119.96(19)
C50 C45 Si10 112.17(19)
Si9 C45 Si10 124.12(15)
Si9 C46 H46A 109.5
Si9 C46 H46B 109.5
H46A C46 H46B 109.5
Si9 C46 H46C 109.5
H46A C46 H46C 109.5
H46B C46 H46C 109.5
Si9 C47 H47A 109.5
Si9 C47 H47B 109.5
H47A C47 H47B 109.5
Si9 C47 H47C 109.5
H47A C47 H47C 109.5
H47B C47 H47C 109.5
Si10 C48 H48A 109.5
Si10 C48 H48B 109.5
H48A C48 H48B 109.5
Si10 C48 H48C 109.5
H48A C48 H48C 109.5
H48B C48 H48C 109.5
Si10 C49 H49A 109.5
Si10 C49 H49B 109.5
H49A C49 H49B 109.5
Si10 C49 H49C 109.5
H49A C49 H49C 109.5
H49B C49 H49C 109.5
C55 C50 C51 114.9(3)
C55 C50 C45 120.1(2)
C51 C50 C45 124.8(3)
C52 C51 C50 122.1(3)
C52 C51 H51 118.9
C50 C51 H51 118.9
C51 C52 C53 121.1(3)
C51 C52 H52 119.5
C53 C52 H52 119.5
C54 C53 C52 118.8(3)
C54 C53 H53 120.6
C52 C53 H53 120.6
C53 C54 C55 120.7(3)
C53 C54 H54 119.7
C55 C54 H54 119.7
C54 C55 C50 122.3(3)
C54 C55 H55 118.8
C50 C55 H55 118.8
C61 C56 Si12 117.4(2)
C61 C56 Si11 111.9(2)
Si12 C56 Si11 117.17(15)
C61 C56 Ce2 83.52(16)
Si12 C56 Ce2 106.04(13)
Si11 C56 Ce2 116.12(13)
Si11 C57 H57A 109.5
Si11 C57 H57B 109.5
H57A C57 H57B 109.5
Si11 C57 H57C 109.5
H57A C57 H57C 109.5
H57B C57 H57C 109.5
Si11 C58 H58A 109.5
Si11 C58 H58B 109.5
H58A C58 H58B 109.5
Si11 C58 H58C 109.5
H58A C58 H58C 109.5
H58B C58 H58C 109.5
Si12 C59 H59A 109.5
Si12 C59 H59B 109.5
H59A C59 H59B 109.5
Si12 C59 H59C 109.5
H59A C59 H59C 109.5
H59B C59 H59C 109.5
Si12 C60 H60A 109.5
Si12 C60 H60B 109.5
H60A C60 H60B 109.5
Si12 C60 H60C 109.5
H60A C60 H60C 109.5
H60B C60 H60C 109.5
C66 C61 C62 114.8(3)
C66 C61 C56 124.6(3)
C62 C61 C56 120.4(3)
C63 C62 C61 122.6(3)
C63 C62 H62 118.7
C61 C62 H62 118.7
C64 C63 C62 120.3(3)
C64 C63 H63 119.8
C62 C63 H63 119.8
C63 C64 C65 118.9(3)
C63 C64 H64 120.6
C65 C64 H64 120.6
C64 C65 C66 121.4(3)
C64 C65 H65 119.3
C66 C65 H65 119.3
C65 C66 C61 122.0(3)
C65 C66 H66 119.0
C61 C66 H66 119.0
C1 Si1 C3 123.84(15)
C1 Si1 C2 113.89(17)
C3 Si1 C2 106.57(16)
C1 Si1 H1S 100.7(12)
C3 Si1 H1S 105.9(12)
C2 Si1 H1S 103.6(12)
C4 Si2 C1 115.65(16)
C4 Si2 C5 105.94(19)
C1 Si2 C5 109.91(17)
C4 Si2 H2S 108.1(13)
C1 Si2 H2S 109.6(13)
C5 Si2 H2S 107.3(13)
C12 Si3 C13 122.38(16)
C12 Si3 C14 114.24(17)
C13 Si3 C14 107.59(17)
C12 Si3 H3S 101.5(12)
C13 Si3 H3S 103.3(12)
C14 Si3 H3S 105.7(12)
C12 Si4 C16 114.09(17)
C12 Si4 C15 111.63(18)
C16 Si4 C15 105.3(2)
C12 Si4 H4S 113.3(14)
C16 Si4 H4S 106.6(14)
C15 Si4 H4S 105.1(14)
C23 Si5 C25 119.29(16)
C23 Si5 C24 117.65(15)
C25 Si5 C24 105.64(18)
C23 Si5 H5S 100.0(12)
C25 Si5 H5S 108.1(12)
C24 Si5 H5S 104.7(12)
C23 Si6 C26 110.22(15)
C23 Si6 C27 115.50(15)
C26 Si6 C27 106.44(17)
C23 Si6 H6S 112.5(12)
C26 Si6 H6S 108.8(12)
C27 Si6 H6S 102.9(12)
C34 Si7 C36 113.14(15)
C34 Si7 C35 123.99(14)
C36 Si7 C35 107.01(16)
C34 Si7 H7S 102.9(11)
C36 Si7 H7S 104.6(11)
C35 Si7 H7S 102.9(11)
C34 Si8 C37 114.56(13)
C34 Si8 C38 109.76(14)
C37 Si8 C38 105.65(15)
C34 Si8 H8S 111.9(11)
C37 Si8 H8S 106.0(11)
C38 Si8 H8S 108.6(12)
C45 Si9 C47 117.96(14)
C45 Si9 C46 121.01(14)
C47 Si9 C46 105.55(15)
C45 Si9 Ce2 55.57(9)
C47 Si9 Ce2 116.63(11)
C46 Si9 Ce2 132.66(11)
C45 Si9 H9S 101.0(11)
C47 Si9 H9S 104.4(11)
C46 Si9 H9S 104.6(11)
Ce2 Si9 H9S 46.2(11)
C45 Si10 C48 116.36(14)
C45 Si10 C49 110.16(14)
C48 Si10 C49 107.11(15)
C45 Si10 H10S 111.6(12)
C48 Si10 H10S 105.7(12)
C49 Si10 H10S 105.3(12)
C56 Si11 C57 110.37(15)
C56 Si11 C58 115.66(16)
C57 Si11 C58 106.88(18)
C56 Si11 H11S 113.9(13)
C57 Si11 H11S 104.6(13)
C58 Si11 H11S 104.6(12)
C56 Si12 C60 115.25(16)
C56 Si12 C59 114.59(17)
C60 Si12 C59 107.27(19)
C56 Si12 H12 107.9(13)
C60 Si12 H12 107.4(13)
C59 Si12 H12 103.5(13)

loop_
_geom_bond_atom_site_label_1
_geom_bond_atom_site_label_2
_geom_bond_distance
Ce1 C1 2.628(3)
Ce1 C12 2.653(3)
Ce1 C23 2.664(3)
Ce1 H1S 2.39(3)
Ce1 H3S 2.40(3)
Ce1 H5S 2.59(3)
Ce2 C56 2.586(3)
Ce2 C34 2.617(3)
Ce2 C39 2.871(2)
Ce2 Si9 3.2379(8)
Ce2 H7S 2.47(3)
Ce2 H9S 2.46(3)
C1 C6 1.489(4)
C1 Si1 1.829(3)
C1 Si2 1.861(3)
C2 Si1 1.872(3)
C2 H2A 0.9800
C2 H2B 0.9800
C2 H2C 0.9800
C3 Si1 1.869(3)
C3 H3A 0.9800
C3 H3B 0.9800
C3 H3C 0.9800
C4 Si2 1.858(4)
C4 H4A 0.9800
C4 H4B 0.9800
C4 H4C 0.9800
C5 Si2 1.885(4)
C5 H5A 0.9800
C5 H5B 0.9800
C5 H5C 0.9800
C6 C11 1.405(4)
C6 C7 1.409(4)
C7 C8 1.394(4)
C7 H7 0.9500
C8 C9 1.372(5)
C8 H8 0.9500
C9 C10 1.383(5)
C9 H9 0.9500
C10 C11 1.380(4)
C10 H10 0.9500
C11 H11 0.9500
C12 C17 1.482(4)
C12 Si3 1.829(3)
C12 Si4 1.863(3)
C13 Si3 1.871(3)
C13 H13A 0.9800
C13 H13B 0.9800
C13 H13C 0.9800
C14 Si3 1.877(4)
C14 H14A 0.9800
C14 H14B 0.9800
C14 H14C 0.9800
C15 Si4 1.875(4)
C15 H15A 0.9800
C15 H15B 0.9800
C15 H15C 0.9800
C16 Si4 1.866(5)
C16 H16A 0.9800
C16 H16B 0.9800
C16 H16C 0.9800
C17 C18 1.409(4)
C17 C22 1.414(4)
C18 C19 1.387(4)
C18 H18 0.9500
C19 C20 1.380(4)
C19 H19 0.9500
C20 C21 1.382(5)
C20 H20 0.9500
C21 C22 1.383(4)
C21 H21 0.9500
C22 H22 0.9500
C23 C28 1.478(4)
C23 Si5 1.835(3)
C23 Si6 1.850(3)
C24 Si5 1.870(4)
C24 H24A 0.9800
C24 H24B 0.9800
C24 H24C 0.9800
C25 Si5 1.868(4)
C25 H25A 0.9800
C25 H25B 0.9800
C25 H25C 0.9800
C26 Si6 1.866(3)
C26 H26A 0.9800
C26 H26B 0.9800
C26 H26C 0.9800
C27 Si6 1.874(3)
C27 H27A 0.9800
C27 H27B 0.9800
C27 H27C 0.9800
C28 C33 1.412(4)
C28 C29 1.425(4)
C29 C30 1.379(4)
C29 H29 0.9500
C30 C31 1.382(5)
C30 H30 0.9500
C31 C32 1.380(5)
C31 H31 0.9500
C32 C33 1.384(4)
C32 H32 0.9500
C33 H33 0.9500
C34 C39 1.497(4)
C34 Si7 1.829(3)
C34 Si8 1.860(3)
C35 Si7 1.871(3)
C35 H35A 0.9800
C35 H35B 0.9800
C35 H35C 0.9800
C36 Si7 1.865(3)
C36 H36A 0.9800
C36 H36B 0.9800
C36 H36C 0.9800
C37 Si8 1.867(3)
C37 H37A 0.9800
C37 H37B 0.9800
C37 H37C 0.9800
C38 Si8 1.872(3)
C38 H38A 0.9800
C38 H38B 0.9800
C38 H38C 0.9800
C39 C40 1.408(4)
C39 C44 1.411(4)
C40 C41 1.379(4)
C40 H40 0.9500
C41 C42 1.384(4)
C41 H41 0.9500
C42 C43 1.376(4)
C42 H42 0.9500
C43 C44 1.393(4)
C43 H43 0.9500
C44 H44 0.9500
C45 C50 1.488(4)
C45 Si9 1.829(3)
C45 Si10 1.854(3)
C46 Si9 1.871(3)
C46 H46A 0.9800
C46 H46B 0.9800
C46 H46C 0.9800
C47 Si9 1.867(3)
C47 H47A 0.9800
C47 H47B 0.9800
C47 H47C 0.9800
C48 Si10 1.861(3)
C48 H48A 0.9800
C48 H48B 0.9800
C48 H48C 0.9800
C49 Si10 1.873(3)
C49 H49A 0.9800
C49 H49B 0.9800
C49 H49C 0.9800
C50 C55 1.414(4)
C50 C51 1.415(4)
C51 C52 1.379(4)
C51 H51 0.9500
C52 C53 1.380(5)
C52 H52 0.9500
C53 C54 1.373(5)
C53 H53 0.9500
C54 C55 1.388(4)
C54 H54 0.9500
C55 H55 0.9500
C56 C61 1.480(4)
C56 Si12 1.841(3)
C56 Si11 1.858(3)
C57 Si11 1.863(4)
C57 H57A 0.9800
C57 H57B 0.9800
C57 H57C 0.9800
C58 Si11 1.864(3)
C58 H58A 0.9800
C58 H58B 0.9800
C58 H58C 0.9800
C59 Si12 1.876(4)
C59 H59A 0.9800
C59 H59B 0.9800
C59 H59C 0.9800
C60 Si12 1.862(4)
C60 H60A 0.9800
C60 H60B 0.9800
C60 H60C 0.9800
C61 C66 1.409(4)
C61 C62 1.415(4)
C62 C63 1.391(4)
C62 H62 0.9500
C63 C64 1.373(4)
C63 H63 0.9500
C64 C65 1.373(5)
C64 H64 0.9500
C65 C66 1.385(4)
C65 H65 0.9500
C66 H66 0.9500
Si1 H1S 1.47(3)
Si2 H2S 1.42(3)
Si3 H3S 1.50(3)
Si4 H4S 1.45(3)
Si5 H5S 1.41(3)
Si6 H6S 1.39(3)
Si7 H7S 1.48(3)
Si8 H8S 1.39(3)
Si9 H9S 1.48(3)
Si10 H10S 1.36(3)
Si11 H11S 1.38(3)
Si12 H12 1.39(3)
